data_1100291
loop_
_publ_author_name
'Marsch, Michael'
'Harms, Klaus'
'Massa, Werner'
'Boche, Gernot'

_publ_section_title
;
 Crystal Structure of the \h^1^-Allyl-Grignard Compound Bis(allylmagnesium
 chloride-TMEDA)
;
_journal_coden_ASTM ACIEAY
_journal_issue 7
_journal_name_full
;
 Angewandte Chemie, International Edition in English
;
_journal_page_first 696
_journal_page_last 697
_journal_paper_doi 10.1002/anie.198706961
_journal_volume 26
_journal_year 1987
_chemical_formula_sum 'C18 H42 Cl2 Mg2 N4'
_symmetry_cell_setting monoclinic
_symmetry_Int_Tables_number 14
_symmetry_space_group_name_H-M 'P 21/n'
_cell_angle_alpha 90
_cell_angle_beta 92.58(1)
_cell_angle_gamma 90
_cell_formula_units_Z 2
_cell_length_a 8.445(1)
_cell_length_b 11.020(1)
_cell_length_c 13.504(1)
_cod_database_code 1100291

loop_
_atom_site_label
_atom_site_fract_x
_atom_site_fract_y
_atom_site_fract_z
? ? ? ?
